data_7703010
loop_
_publ_author_name
'Jiang, Jianhua'
'Zhu, Bei'
'Zhu, Tianyu'
'Yang, Haoming'
'Jin, Yong'
'L\"u, Minfeng'

_publ_section_title
;
 Open-framework ammonium transition metal fluorophosphates with a Kagom\'e
 lattice network: synthesis, structure and magnetic properties.
;
_journal_issue 3
_journal_name_full 'Dalton transactions (Cambridge, England : 2003)'
_journal_page_first 841
_journal_page_last 849
_journal_paper_doi 10.1039/c9dt03370j
_journal_volume 49
_journal_year 2020
_chemical_formula_sum 'Co3 F6 H4 N O8 P3'
_chemical_formula_weight 529.7
_space_group_IT_number 15
_space_group_name_Hall '-C 2yc'
_space_group_name_H-M_alt 'C 1 2/c 1'
_symmetry_cell_setting monoclinic
_symmetry_Int_Tables_number 15
_symmetry_space_group_name_Hall '-C 2yc'
_symmetry_space_group_name_H-M 'C 1 2/c 1'
_audit_update_record
;
2019-08-18 deposited with the CCDC.	2019-12-16 downloaded from the CCDC.
;
_cell_angle_alpha 90
_cell_angle_beta 102.676(3)
_cell_angle_gamma 90
_cell_formula_units_Z 4
_cell_length_a 19.9678(9)
_cell_length_b 7.4883(3)
_cell_length_c 7.5679(3)
_cell_measurement_reflns_used 354
_cell_measurement_temperature 293
_cell_measurement_theta_max 32.325
_cell_measurement_theta_min 4.5715
_cell_volume 1104.01(8)
_diffrn_ambient_temperature 293
_diffrn_measured_fraction_theta_full 1
_diffrn_measured_fraction_theta_max 1
_diffrn_measurement_device CCD
_diffrn_measurement_device_type 'Bruker Smart APEX II'
_diffrn_radiation_monochromator graphite
_diffrn_radiation_probe x-ray
_diffrn_radiation_source 'X-ray tube'
_diffrn_radiation_type 'Mo K\a'
_diffrn_radiation_wavelength 0.71073
_diffrn_reflns_av_R_equivalents 0.0561
_diffrn_reflns_av_unetI/netI 0.0361
_diffrn_reflns_limit_h_max 26
_diffrn_reflns_limit_h_min -26
_diffrn_reflns_limit_k_max 9
_diffrn_reflns_limit_k_min -9
_diffrn_reflns_limit_l_max 9
_diffrn_reflns_limit_l_min -10
_diffrn_reflns_number 8828
_diffrn_reflns_theta_full 28.35
_diffrn_reflns_theta_max 28.35
_diffrn_reflns_theta_min 2.09
_exptl_absorpt_coefficient_mu 5.018
_exptl_absorpt_correction_T_max 0.7457
_exptl_absorpt_correction_T_min 0.6347
_exptl_absorpt_correction_type multi-scan
_exptl_absorpt_process_details Bruker
_exptl_crystal_colour pink
_exptl_crystal_density_diffrn 3.1871
_exptl_crystal_description transparent
_exptl_crystal_F_000 1020
_exptl_crystal_size_max 0.047
_exptl_crystal_size_mid 0.032
_exptl_crystal_size_min 0.012
_refine_diff_density_max 2.40
_refine_diff_density_min -0.95
_refine_ls_extinction_method none
_refine_ls_goodness_of_fit_gt 1.15
_refine_ls_goodness_of_fit_ref 1.15
_refine_ls_hydrogen_treatment constr
_refine_ls_number_constraints 8
_refine_ls_number_parameters 98
_refine_ls_number_reflns 1374
_refine_ls_number_restraints 0
_refine_ls_R_factor_all 0.0675
_refine_ls_R_factor_gt 0.0477
_refine_ls_shift/su_max 0.0432
_refine_ls_shift/su_mean 0.0146
_refine_ls_structure_factor_coef F
_refine_ls_weighting_details w=1/(\s^2^(F)+0.0025000002F^2^)
_refine_ls_weighting_scheme sigma
_refine_ls_wR_factor_gt 0.0685
_refine_ls_wR_factor_ref 0.0789
_reflns_number_gt 1043
_reflns_number_total 1374
_reflns_threshold_expression I>3\s(I)
_cod_data_source_file c9dt03370j2.cif
_cod_data_source_block (NH4)Co3(PO3F)2(PO2F2)2F2
_cod_depositor_comments
;
The following automatic conversions were performed:

data item '_diffrn_radiation_probe' value 'X-ray' was changed to
'x-ray' in accordance with the
/home/data/users/saulius/crontab/automatic-downloads/rss-feeds/RSC/lib/dictionaries/cif_core.dic
dictionary named 'cif_core.dic' version 2.4.2 last updated on
2011-04-26.

Automatic conversion script
Id: cif_fix_values 7556 2019-12-06 15:28:31Z antanas 

 Adding full bibliography for 7703009--7703010.cif.
;
_cod_original_formula_sum 'Co3 F6 H4 N1 O8 P3'
_cod_database_code 7703010

loop_
_space_group_symop_id
_space_group_symop_operation_xyz
1 x,y,z
2 -x,y,-z+1/2
3 -x,-y,-z
4 x,-y,z+1/2
5 x+1/2,y+1/2,z
6 -x+1/2,y+1/2,-z+1/2
7 -x+1/2,-y+1/2,-z
8 x+1/2,-y+1/2,z+1/2

loop_
_atom_site_label
_atom_site_type_symbol
_atom_site_fract_x
_atom_site_fract_y
_atom_site_fract_z
_atom_site_adp_type
_atom_site_U_iso_or_equiv
_atom_site_site_symmetry_multiplicity
_atom_site_occupancy
_atom_site_calc_flag
Co1 Co 0.25 0.25 0 Uani 0.0107(3) 4 1 d
Co2 Co 0.33979(4) 0.51991(10) 0.19292(10) Uani 0.0119(3) 8 1 d
P1 P 0.5 0.3819(3) 0.25 Uani 0.0120(6) 4 1 d
P2 P 0.17406(7) 0.63773(18) 0.08005(18) Uani 0.0093(4) 8 1 d
F1 F 0.16366(16) 0.1282(4) 0.0565(4) Uani 0.0144(10) 8 1 d
F2 F 0.1148(2) 0.5134(5) 0.1070(6) Uani 0.0292(14) 8 1 d
F3 F 0.4714(3) 0.2496(6) 0.0935(7) Uani 0.0458(18) 8 1 d
O1 O 0.4421(2) 0.4887(6) 0.2885(7) Uani 0.0251(15) 8 1 d
O2 O 0.1460(2) 0.7338(5) -0.0948(6) Uani 0.0188(13) 8 1 d
O3 O 0.3105(2) 0.2612(5) 0.2578(6) Uani 0.0166(13) 8 1 d
O4 O 0.2340(2) 0.5165(5) 0.0724(6) Uani 0.0164(13) 8 1 d
N1 N 0.5 0.1352(10) -0.25 Uani 0.021(2) 4 1 d
H1 H 0.463306 0.198711 -0.282898 Uiso 0.038 8 1 d
H2 H 0.499671 0.066235 -0.34543 Uiso 0.038 8 1 d

loop_
_atom_site_aniso_label
_atom_site_aniso_type_symbol
_atom_site_aniso_U_11
_atom_site_aniso_U_22
_atom_site_aniso_U_33
_atom_site_aniso_U_12
_atom_site_aniso_U_13
_atom_site_aniso_U_23
Co1 Co 0.0125(6) 0.0105(6) 0.0086(5) -0.0009(4) 0.0015(4) -0.0008(4)
Co2 Co 0.0128(4) 0.0114(4) 0.0114(4) 0.0006(3) 0.0026(3) 0.0007(3)
P1 P 0.0098(10) 0.0130(10) 0.0119(9) 0 -0.0008(8) 0
P2 P 0.0097(7) 0.0087(7) 0.0091(7) -0.0003(5) 0.0012(5) -0.0011(5)
F1 F 0.0175(18) 0.0156(18) 0.0115(16) -0.0043(12) 0.0060(14) 0.0002(12)
F2 F 0.025(2) 0.030(2) 0.034(2) -0.0067(16) 0.0103(18) -0.0005(17)
F3 F 0.056(3) 0.041(3) 0.036(3) 0.005(2) 0.001(2) -0.017(2)
O1 O 0.012(2) 0.030(2) 0.032(3) 0.0003(18) 0.0017(19) -0.010(2)
O2 O 0.027(2) 0.015(2) 0.012(2) -0.0011(17) -0.0002(17) 0.0021(16)
O3 O 0.023(2) 0.012(2) 0.013(2) -0.0060(16) -0.0004(17) 0.0022(15)
O4 O 0.016(2) 0.015(2) 0.018(2) 0.0024(16) 0.0017(17) -0.0070(16)
N1 N 0.016(4) 0.024(4) 0.024(4) 0 0.005(3) 0

loop_
_atom_type_symbol
_atom_type_scat_dispersion_real
_atom_type_scat_dispersion_imag
_atom_type_scat_source
Ba -0.3244 2.2819 'International Tables Vol C tables 4.2.6.8 and 6.1.1.1'
Co 0.3494 0.9721 'International Tables Vol C tables 4.2.6.8 and 6.1.1.1'
F 0.0171 0.0103 'International Tables Vol C tables 4.2.6.8 and 6.1.1.1'
H 0.0000 0.0000 'International Tables Vol C tables 4.2.6.8 and 6.1.1.1'
N 0.0061 0.0033 'International Tables Vol C tables 4.2.6.8 and 6.1.1.1'
O 0.0106 0.0060 'International Tables Vol C tables 4.2.6.8 and 6.1.1.1'
P 0.1023 0.0942 'International Tables Vol C tables 4.2.6.8 and 6.1.1.1'

loop_
_geom_angle_atom_site_label_1
_geom_angle_atom_site_label_2
_geom_angle_atom_site_label_3
_geom_angle_site_symmetry_1
_geom_angle_site_symmetry_3
_geom_angle
F1 Co1 F1 . 7_555 180.0(5)
F1 Co1 O3 . . 99.41(15)
F1 Co1 O3 . 7_555 80.59(15)
F1 Co1 O4 . . 100.46(16)
F1 Co1 O4 . 7_555 79.54(16)
F1 Co1 O3 7_555 . 80.59(15)
F1 Co1 O3 7_555 7_555 99.41(15)
F1 Co1 O4 7_555 . 79.54(16)
F1 Co1 O4 7_555 7_555 100.46(16)
O3 Co1 O3 . 7_555 180.0(5)
O3 Co1 O4 . . 78.85(16)
O3 Co1 O4 . 7_555 101.15(16)
O3 Co1 O4 7_555 . 101.15(16)
O3 Co1 O4 7_555 7_555 78.85(16)
O4 Co1 O4 . 7_555 180.0(5)
F1 Co2 F1 6_555 7_555 171.54(14)
F1 Co2 O1 6_555 . 87.24(18)
F1 Co2 O2 6_555 7_565 90.83(16)
F1 Co2 O3 6_555 . 94.57(15)
F1 Co2 O4 6_555 . 99.72(16)
F1 Co2 O1 7_555 . 95.06(18)
F1 Co2 O2 7_555 7_565 97.23(16)
F1 Co2 O3 7_555 . 77.09(15)
F1 Co2 O4 7_555 . 77.34(15)
O1 Co2 O2 . 7_565 91.42(19)
O1 Co2 O3 . . 96.91(18)
O1 Co2 O4 . . 171.44(19)
O2 Co2 O3 7_565 . 170.27(16)
O2 Co2 O4 7_565 . 93.43(17)
O3 Co2 O4 . . 77.70(16)
F3 P1 F3 . 2_655 100.8(3)
F3 P1 O1 . . 108.7(3)
F3 P1 O1 . 2_655 111.4(3)
F3 P1 O1 2_655 . 111.4(3)
F3 P1 O1 2_655 2_655 108.7(3)
O1 P1 O1 . 2_655 114.9(3)
F2 P2 O2 . . 104.8(2)
F2 P2 O3 . 6_555 106.6(3)
F2 P2 O4 . . 106.0(2)
O2 P2 O3 . 6_555 113.1(2)
O2 P2 O4 . . 113.5(3)
O3 P2 O4 6_555 . 112.1(2)
Co1 F1 Co2 . 6_545 123.70(14)
Co1 F1 Co2 . 7_555 85.11(13)
Co2 F1 Co2 6_545 7_555 126.26(16)
P2 F2 N1 . 7_555 161.2(3)
P1 F3 N1 . . 139.2(3)
Co2 O1 P1 . . 139.4(3)
Co2 O2 P2 7_565 . 134.6(3)
Co1 O3 Co2 . . 87.24(16)
Co1 O3 P2 . 6_545 135.8(3)
Co2 O3 P2 . 6_545 137.0(2)
Co1 O4 Co2 . . 85.95(16)
Co1 O4 P2 . . 138.0(3)
Co2 O4 P2 . . 134.5(2)
F2 N1 F2 7_555 8_554 135.8(3)
F2 N1 F3 7_555 . 57.61(13)
F2 N1 F3 7_555 2_654 139.21(13)
F2 N1 H1 7_555 . 68.6(2)
F2 N1 H1 7_555 2_654 141.14(13)
F2 N1 H2 7_555 . 102.2(4)
F2 N1 H2 7_555 2_654 49.53(10)
F2 N1 F3 8_554 . 139.21(13)
F2 N1 F3 8_554 2_654 57.61(13)
F2 N1 H1 8_554 . 141.14(13)
F2 N1 H1 8_554 2_654 68.6(2)
F2 N1 H2 8_554 . 49.53(10)
F2 N1 H2 8_554 2_654 102.2(4)
F3 N1 F3 . 2_654 145.8(3)
F3 N1 H1 . . 77.00(19)
F3 N1 H1 . 2_654 84.3(2)
F3 N1 H2 . . 158.6(5)
F3 N1 H2 . 2_654 54.0(3)
F3 N1 H1 2_654 . 84.3(2)
F3 N1 H1 2_654 2_654 77.00(19)
F3 N1 H2 2_654 . 54.0(3)
F3 N1 H2 2_654 2_654 158.6(5)
H1 N1 H1 . 2_654 113.2(8)
H1 N1 H2 . . 103.41(3)
H1 N1 H2 . 2_654 114.20(3)
H1 N1 H2 2_654 . 114.20(3)
H1 N1 H2 2_654 2_654 103.41(3)
H2 N1 H2 . 2_654 108.7(8)

loop_
_geom_bond_atom_site_label_1
_geom_bond_atom_site_label_2
_geom_bond_site_symmetry_2
_geom_bond_distance
Co1 F1 . 2.076(3)
Co1 F1 7_555 2.076(3)
Co1 O3 . 2.058(4)
Co1 O3 7_555 2.058(4)
Co1 O4 . 2.112(4)
Co1 O4 7_555 2.112(4)
Co2 F1 6_555 2.077(3)
Co2 F1 7_555 2.178(3)
Co2 O1 . 2.026(4)
Co2 O2 7_565 2.031(4)
Co2 O3 . 2.113(4)
Co2 O4 . 2.110(4)
P1 F3 . 1.554(5)
P1 F3 2_655 1.554(5)
P1 O1 . 1.486(5)
P1 O1 2_655 1.486(5)
P2 F2 . 1.554(5)
P2 O2 . 1.502(4)
P2 O3 6_555 1.513(4)
P2 O4 . 1.513(5)
F2 N1 7_555 2.958(5)
F3 N1 . 2.910(6)
N1 H1 . 0.863(4)
N1 H1 2_654 0.863(4)
N1 H2 . 0.887(4)
N1 H2 2_654 0.887(4)

loop_
_geom_hbond_atom_site_label_D
_geom_hbond_atom_site_label_H
_geom_hbond_atom_site_label_A
_geom_hbond_site_symmetry_A
_geom_hbond_distance_DH
_geom_hbond_distance_HA
_geom_hbond_distance_DA
_geom_hbond_angle_DHA
N1 H1 O1 4_564 0.863(4) 2.460(5) 3.082(8) 129.6(4)
N1 H1 O2 6_544 0.863(4) 2.192(4) 2.987(5) 153.1(4)
N1 H2 F2 8_554 0.887(4) 2.476(4) 2.958(5) 114.66(10)
N1 H2 F3 2_654 0.887(4) 2.494(5) 2.910(6) 109.3(4)
N1 H2 F3 4_554 0.887(4) 2.452(5) 3.121(8) 132.5(4)
